data_2108559
loop_
_publ_author_name
'Peng, Bo'
'He, Hongyan'
'Li, Meiqi'
'Wang, Jian-Rong'
'Mei, Xuefeng'

_publ_section_title
;
 Comparison of the crystal structures and physicochemical properties of
 novel resveratrol cocrystals
;
_journal_issue 6
_journal_name_full 'Acta Crystallographica Section B'
_journal_page_first
;
;
_journal_paper_doi 10.1107/S2052520619013477
_journal_volume 75
_journal_year 2019
_chemical_formula_moiety 'C14 H12 O3, 2(C6 H5 N)'
_chemical_formula_sum 'C26 H22 N2 O3'
_chemical_formula_weight 410.45
_space_group_crystal_system monoclinic
_space_group_IT_number 14
_space_group_name_Hall '-P 2ybc'
_space_group_name_H-M_alt 'P 1 21/c 1'
_atom_sites_solution_hydrogens mixed
_atom_sites_solution_primary dual
_audit_creation_date 2019-09-05
_audit_creation_method
;
Olex2 1.2
(compiled 2018.05.29 svn.r3508 for OlexSys, GUI svn.r5506)
;
_cell_angle_alpha 90
_cell_angle_beta 90.172(4)
_cell_angle_gamma 90
_cell_formula_units_Z 4
_cell_length_a 24.4184(16)
_cell_length_b 6.5303(4)
_cell_length_c 12.7495(8)
_cell_measurement_reflns_used 4351
_cell_measurement_temperature 230
_cell_measurement_theta_max 23.55
_cell_measurement_theta_min 3.20
_cell_volume 2033.0(2)
_computing_molecular_graphics 'Olex2 (Dolomanov et al., 2009)'
_computing_publication_material 'Olex2 (Dolomanov et al., 2009)'
_computing_structure_refinement 'ShelXL (Sheldrick, 2015)'
_computing_structure_solution 'ShelXT (Sheldrick, 2015)'
_diffrn_ambient_temperature 230.0
_diffrn_measured_fraction_theta_full 1.000
_diffrn_measured_fraction_theta_max 0.993
_diffrn_measurement_device_type 'Bruker APEX-II CCD'
_diffrn_measurement_method '\w scans'
_diffrn_radiation_type MoK\a
_diffrn_radiation_wavelength 0.71073
_diffrn_reflns_av_R_equivalents 0.0676
_diffrn_reflns_av_unetI/netI 0.0478
_diffrn_reflns_Laue_measured_fraction_full 1.000
_diffrn_reflns_Laue_measured_fraction_max 0.993
_diffrn_reflns_limit_h_max 31
_diffrn_reflns_limit_h_min -31
_diffrn_reflns_limit_k_max 8
_diffrn_reflns_limit_k_min -8
_diffrn_reflns_limit_l_max 16
_diffrn_reflns_limit_l_min -16
_diffrn_reflns_number 28343
_diffrn_reflns_point_group_measured_fraction_full 1.000
_diffrn_reflns_point_group_measured_fraction_max 0.993
_diffrn_reflns_theta_full 25.242
_diffrn_reflns_theta_max 27.559
_diffrn_reflns_theta_min 1.668
_diffrn_standards_number 0
_exptl_absorpt_coefficient_mu 0.088
_exptl_absorpt_correction_T_max 0.991
_exptl_absorpt_correction_T_min 0.969
_exptl_absorpt_correction_type multi-scan
_exptl_absorpt_process_details 'SADABS-2014/5 (Bruker,2014/5) was used for absorption correction.'
_exptl_crystal_colour 'clear yellowish yellow'
_exptl_crystal_colour_lustre clear
_exptl_crystal_colour_modifier yellowish
_exptl_crystal_colour_primary yellow
_exptl_crystal_density_diffrn 1.341
_exptl_crystal_description block
_exptl_crystal_F_000 864
_exptl_crystal_size_max 0.19
_exptl_crystal_size_mid 0.11
_exptl_crystal_size_min 0.08
_refine_diff_density_max 0.160
_refine_diff_density_min -0.268
_refine_diff_density_rms 0.046
_refine_ls_extinction_method none
_refine_ls_goodness_of_fit_ref 1.040
_refine_ls_hydrogen_treatment mixed
_refine_ls_matrix_type full
_refine_ls_number_parameters 301
_refine_ls_number_reflns 4682
_refine_ls_number_restraints 40
_refine_ls_restrained_S_all 1.037
_refine_ls_R_factor_all 0.0773
_refine_ls_R_factor_gt 0.0468
_refine_ls_shift/su_max 0.001
_refine_ls_shift/su_mean 0.000
_refine_ls_structure_factor_coef Fsqd
_refine_ls_weighting_details 'w=1/[\s^2^(Fo^2^)+(0.0548P)^2^+0.0935P] where P=(Fo^2^+2Fc^2^)/3'
_refine_ls_weighting_scheme calc
_refine_ls_wR_factor_gt 0.1062
_refine_ls_wR_factor_ref 0.1207
_reflns_Friedel_coverage 0.000
_reflns_number_gt 3156
_reflns_number_total 4682
_reflns_threshold_expression 'I > 2\s(I)'
_cod_data_source_file aw5030sup1.cif
_cod_data_source_block RSV-DPE
_cod_database_code 2108559
_shelx_shelxl_version_number 2018/3
_shelx_space_group_comment
;
The symmetry employed for this shelxl refinement is uniquely defined
by the following loop, which should always be used as a source of
symmetry information in preference to the above space-group names.
They are only intended as comments.
;
_shelx_estimated_absorpt_t_max 0.993
_shelx_estimated_absorpt_t_min 0.983
_olex2_refinement_description
;
1. Fixed Uiso
 At 1.2 times of:
  All C(H) groups
2. Restrained distances
 O1-H1 = O2-H2 = O3-H3
 0.84 with sigma of 0.02
 C26B_$1-C23 \\sim C26B_$2-C23_$3 \\sim C26A_$3-C23_$3 \\sim C26A-C23
 with sigma of 0.02
 C26A_$3-C26A \\sim C26B_$2-C26B_$1
 with sigma of 0.02
3. Rigid bond restraints
 C26A, C26B, C26B, C26A
 with sigma for 1-2 distances of 0.01 and sigma for 1-3 distances of 0.01
4. Uiso/Uaniso restraints and constraints
C26B \\sim C26A \\sim C26B \\sim C26A: within 2A with sigma of 0.04 and sigma
for terminal atoms of 0.08
Uanis(C21) \\sim Ueq, Uanis(C22) \\sim Ueq, Uanis(C23) \\sim Ueq, Uanis(C24)
\\sim Ueq, Uanis(C25) \\sim Ueq: with sigma of 0.1 and sigma for terminal atoms
of 0.2
5. Others
 Fixed Sof: C26A(0.5) H26A(0.5) C26B(0.5) H26B(0.5)
6.a Aromatic/amide H refined with riding coordinates:
 C20(H20), C18(H18), C16(H16), C15(H15), C12(H12), C8(H8), C14(H14), C10(H10),
 C7(H7), C5(H5), C19(H19), C3(H3A), C6(H6), C2(H2A), C25(H25), C21(H21),
 C24(H24), C22(H22), C26A(H26A), C26B(H26B)
;
_olex2_submission_special_instructions 'No special instructions were received'

loop_
_space_group_symop_operation_xyz
'x, y, z'
'-x, y+1/2, -z+1/2'
'-x, -y, -z'
'x, -y-1/2, z-1/2'

loop_
_atom_site_label
_atom_site_type_symbol
_atom_site_fract_x
_atom_site_fract_y
_atom_site_fract_z
_atom_site_U_iso_or_equiv
_atom_site_adp_type
_atom_site_occupancy
_atom_site_site_symmetry_order
_atom_site_calc_flag
_atom_site_refinement_flags_posn
_atom_site_refinement_flags_adp
_atom_site_refinement_flags_occupancy
_atom_site_disorder_assembly
_atom_site_disorder_group
O1 O 0.12413(5) 0.2452(2) 0.36281(9) 0.0421(3) Uani 1 1 d D . . . .
O3 O 0.37555(5) 1.05969(17) 0.97733(10) 0.0453(3) Uani 1 1 d D . . . .
O2 O 0.32749(5) 0.4053(2) 1.10909(9) 0.0454(3) Uani 1 1 d D . . . .
N1 N 0.44309(5) 0.44638(19) 0.64889(10) 0.0325(3) Uani 1 1 d . . . . .
N2 N 0.91339(6) 0.0680(2) 0.25515(11) 0.0429(4) Uani 1 1 d . . . . .
C20 C 0.51344(6) 0.4965(2) 0.95487(11) 0.0284(3) Uani 1 1 d . . . . .
H20 H 0.551805 0.506981 0.958128 0.034 Uiso 1 1 calc R . . . .
C17 C 0.48878(6) 0.4740(2) 0.85075(11) 0.0258(3) Uani 1 1 d . . . . .
C9 C 0.29402(6) 0.6534(2) 0.85800(11) 0.0277(3) Uani 1 1 d . . . . .
C18 C 0.43265(6) 0.4508(2) 0.83554(12) 0.0301(4) Uani 1 1 d . . . . .
H18 H 0.408948 0.443942 0.893390 0.036 Uiso 1 1 calc R . . . .
C11 C 0.32386(6) 0.5454(2) 1.02896(12) 0.0298(3) Uani 1 1 d . . . . .
C16 C 0.52122(6) 0.4770(2) 0.76107(12) 0.0286(3) Uani 1 1 d . . . . .
H16 H 0.559489 0.487542 0.767184 0.034 Uiso 1 1 calc R . . . .
C1 C 0.15489(6) 0.2965(3) 0.44784(12) 0.0314(4) Uani 1 1 d . . . . .
C15 C 0.49716(6) 0.4644(2) 0.66348(12) 0.0306(4) Uani 1 1 d . . . . .
H15 H 0.519870 0.468665 0.604114 0.037 Uiso 1 1 calc R . . . .
C13 C 0.34959(6) 0.8758(2) 0.96586(12) 0.0307(4) Uani 1 1 d . . . . .
C12 C 0.35084(6) 0.7295(2) 1.04445(12) 0.0294(3) Uani 1 1 d . . . . .
H12 H 0.369748 0.754870 1.107460 0.035 Uiso 1 1 calc R . . . .
C8 C 0.26542(6) 0.6158(3) 0.75827(12) 0.0315(4) Uani 1 1 d . . . . .
H8 H 0.262297 0.726881 0.711735 0.038 Uiso 1 1 calc R . . . .
C14 C 0.32128(6) 0.8383(2) 0.87318(12) 0.0311(4) Uani 1 1 d . . . . .
H14 H 0.320519 0.938562 0.820293 0.037 Uiso 1 1 calc R . . . .
C4 C 0.21512(6) 0.3939(3) 0.62937(12) 0.0315(4) Uani 1 1 d . . . . .
C10 C 0.29527(6) 0.5057(2) 0.93791(12) 0.0300(4) Uani 1 1 d . . . . .
H10 H 0.276736 0.380611 0.929373 0.036 Uiso 1 1 calc R . . . .
C7 C 0.24353(6) 0.4387(3) 0.72785(12) 0.0339(4) Uani 1 1 d . . . . .
H7 H 0.246716 0.329357 0.775405 0.041 Uiso 1 1 calc R . . . .
C5 C 0.21042(6) 0.5326(3) 0.54629(12) 0.0346(4) Uani 1 1 d . . . . .
H5 H 0.227666 0.660900 0.551305 0.042 Uiso 1 1 calc R . . . .
C19 C 0.41225(6) 0.4381(2) 0.73557(12) 0.0332(4) Uani 1 1 d . . . . .
H19 H 0.374212 0.422638 0.727224 0.040 Uiso 1 1 calc R . . . .
C3 C 0.19020(6) 0.2029(3) 0.61646(12) 0.0349(4) Uani 1 1 d . . . . .
H3A H 0.193877 0.104399 0.669762 0.042 Uiso 1 1 calc R . . . .
C6 C 0.18100(6) 0.4848(3) 0.45722(13) 0.0362(4) Uani 1 1 d . . . . .
H6 H 0.178565 0.580393 0.402282 0.043 Uiso 1 1 calc R . . . .
C2 C 0.16026(6) 0.1546(3) 0.52747(13) 0.0347(4) Uani 1 1 d . . . . .
H2A H 0.143610 0.025380 0.521277 0.042 Uiso 1 1 calc R . . . .
C25 C 0.95751(7) 0.0084(3) 0.30793(14) 0.0460(5) Uani 1 1 d . U . . .
H25 H 0.970875 -0.124590 0.296138 0.055 Uiso 1 1 calc R . . . .
C21 C 0.89562(7) 0.2574(3) 0.27439(17) 0.0537(5) Uani 1 1 d . U . . .
H21 H 0.864775 0.304440 0.237258 0.064 Uiso 1 1 calc R . . . .
C24 C 0.98461(8) 0.1295(4) 0.37847(16) 0.0624(6) Uani 1 1 d . U . . .
H24 H 1.016198 0.080425 0.412499 0.075 Uiso 1 1 calc R . . . .
C23 C 0.96535(10) 0.3250(4) 0.39968(16) 0.0710(8) Uani 1 1 d D U . . .
C22 C 0.91961(9) 0.3866(4) 0.34481(19) 0.0672(7) Uani 1 1 d . U . . .
H22 H 0.904903 0.517789 0.355897 0.081 Uiso 1 1 calc R . . . .
C26A C 1.00612(17) 0.4094(6) 0.4793(3) 0.0373(8) Uani 0.5 1 d D U P A 1
H26A H 1.038048 0.337621 0.498048 0.045 Uiso 0.5 1 calc R . P A 1
C26B C 0.02241(14) 0.4922(7) 0.5290(3) 0.0390(8) Uani 0.5 1 d D U P B 2
H26B H 0.045238 0.376415 0.526466 0.047 Uiso 0.5 1 calc R . P B 2
H3 H 0.4005(8) 1.057(4) 1.0295(16) 0.093(8) Uiso 1 1 d D . . . .
H1 H 0.1161(10) 0.358(3) 0.3271(18) 0.094(9) Uiso 1 1 d D . . . .
H2 H 0.3148(10) 0.294(3) 1.085(2) 0.111(10) Uiso 1 1 d D . . . .

loop_
_atom_site_aniso_label
_atom_site_aniso_U_11
_atom_site_aniso_U_22
_atom_site_aniso_U_33
_atom_site_aniso_U_23
_atom_site_aniso_U_13
_atom_site_aniso_U_12
O1 0.0441(7) 0.0497(8) 0.0325(7) -0.0029(6) -0.0178(5) -0.0037(6)
O3 0.0593(8) 0.0316(7) 0.0450(8) 0.0033(6) -0.0214(6) -0.0118(6)
O2 0.0648(8) 0.0389(7) 0.0324(7) 0.0085(6) -0.0156(6) -0.0095(6)
N1 0.0404(8) 0.0303(7) 0.0266(7) -0.0014(6) -0.0078(6) 0.0062(6)
N2 0.0387(8) 0.0531(10) 0.0371(9) -0.0084(7) -0.0055(6) -0.0046(7)
C20 0.0272(8) 0.0300(8) 0.0280(8) 0.0010(6) -0.0071(6) 0.0007(6)
C17 0.0296(7) 0.0209(7) 0.0269(8) 0.0016(6) -0.0046(6) 0.0019(6)
C9 0.0245(7) 0.0356(9) 0.0229(8) -0.0032(7) -0.0030(6) 0.0029(6)
C18 0.0293(8) 0.0338(9) 0.0272(8) -0.0017(7) -0.0012(6) 0.0032(6)
C11 0.0318(8) 0.0335(9) 0.0239(8) 0.0014(7) -0.0028(6) 0.0025(7)
C16 0.0310(8) 0.0238(7) 0.0310(9) 0.0014(6) -0.0025(7) 0.0007(6)
C1 0.0254(7) 0.0434(10) 0.0253(8) -0.0042(7) -0.0060(6) 0.0008(7)
C15 0.0381(9) 0.0260(8) 0.0278(9) 0.0005(6) 0.0000(7) 0.0036(6)
C13 0.0309(8) 0.0290(8) 0.0321(9) -0.0032(7) -0.0049(7) 0.0005(6)
C12 0.0303(8) 0.0339(9) 0.0238(8) -0.0063(7) -0.0070(6) 0.0033(6)
C8 0.0286(8) 0.0408(9) 0.0250(8) 0.0010(7) -0.0040(6) 0.0003(7)
C14 0.0331(8) 0.0331(9) 0.0271(8) 0.0017(7) -0.0046(7) 0.0022(7)
C4 0.0282(8) 0.0415(9) 0.0249(8) -0.0009(7) -0.0034(6) -0.0017(7)
C10 0.0296(8) 0.0330(9) 0.0275(8) -0.0026(7) -0.0025(6) -0.0035(6)
C7 0.0327(8) 0.0430(10) 0.0260(8) 0.0012(7) -0.0055(7) -0.0012(7)
C5 0.0323(8) 0.0414(9) 0.0302(9) 0.0029(7) -0.0058(7) -0.0084(7)
C19 0.0307(8) 0.0358(9) 0.0331(9) -0.0017(7) -0.0069(7) 0.0040(7)
C3 0.0388(9) 0.0387(9) 0.0272(9) 0.0051(7) -0.0055(7) -0.0018(7)
C6 0.0361(9) 0.0449(10) 0.0275(9) 0.0066(7) -0.0068(7) -0.0057(7)
C2 0.0343(8) 0.0366(9) 0.0332(9) -0.0007(7) -0.0054(7) -0.0045(7)
C25 0.0417(10) 0.0579(12) 0.0383(11) 0.0011(9) -0.0004(8) -0.0023(8)
C21 0.0395(10) 0.0544(12) 0.0673(14) -0.0113(11) -0.0021(9) 0.0001(9)
C24 0.0505(12) 0.0981(19) 0.0386(11) 0.0132(12) -0.0142(9) -0.0295(12)
C23 0.0810(16) 0.098(2) 0.0344(12) -0.0178(12) 0.0127(11) -0.0572(15)
C22 0.0662(14) 0.0601(14) 0.0755(16) -0.0312(12) 0.0255(13) -0.0204(11)
C26A 0.0253(18) 0.049(2) 0.038(2) -0.0102(19) -0.0038(16) 0.0024(19)
C26B 0.036(2) 0.043(2) 0.038(2) -0.0062(19) -0.0026(17) 0.006(2)

loop_
_atom_type_symbol
_atom_type_description
_atom_type_scat_dispersion_real
_atom_type_scat_dispersion_imag
_atom_type_scat_source
C C 0.0033 0.0016 'International Tables Vol C Tables 4.2.6.8 and 6.1.1.4'
H H 0.0000 0.0000 'International Tables Vol C Tables 4.2.6.8 and 6.1.1.4'
N N 0.0061 0.0033 'International Tables Vol C Tables 4.2.6.8 and 6.1.1.4'
O O 0.0106 0.0060 'International Tables Vol C Tables 4.2.6.8 and 6.1.1.4'

loop_
_geom_angle_atom_site_label_1
_geom_angle_atom_site_label_2
_geom_angle_atom_site_label_3
_geom_angle
_geom_angle_site_symmetry_1
_geom_angle_site_symmetry_3
C1 O1 H1 108.9(17) . .
C13 O3 H3 112.0(16) . .
C11 O2 H2 106.1(19) . .
C15 N1 C19 116.47(13) . .
C25 N2 C21 116.30(16) . .
C20 C20 H20 117.0 3_667 .
C20 C20 C17 125.91(18) 3_667 .
C17 C20 H20 117.0 . .
C18 C17 C20 122.66(13) . .
C18 C17 C16 116.70(14) . .
C16 C17 C20 120.63(13) . .
C14 C9 C8 119.41(14) . .
C14 C9 C10 119.08(14) . .
C10 C9 C8 121.50(14) . .
C17 C18 H18 120.3 . .
C19 C18 C17 119.44(14) . .
C19 C18 H18 120.3 . .
O2 C11 C12 116.26(14) . .
O2 C11 C10 122.19(14) . .
C10 C11 C12 121.56(14) . .
C17 C16 H16 120.0 . .
C15 C16 C17 119.92(14) . .
C15 C16 H16 120.0 . .
O1 C1 C6 122.61(15) . .
O1 C1 C2 118.18(15) . .
C2 C1 C6 119.20(15) . .
N1 C15 C16 123.30(14) . .
N1 C15 H15 118.3 . .
C16 C15 H15 118.3 . .
O3 C13 C12 121.32(14) . .
O3 C13 C14 118.41(14) . .
C12 C13 C14 120.27(14) . .
C11 C12 H12 120.5 . .
C13 C12 C11 119.09(14) . .
C13 C12 H12 120.5 . .
C9 C8 H8 117.0 . .
C7 C8 C9 125.92(15) . .
C7 C8 H8 117.0 . .
C9 C14 H14 119.7 . .
C13 C14 C9 120.51(15) . .
C13 C14 H14 119.7 . .
C5 C4 C7 123.95(15) . .
C3 C4 C7 119.02(15) . .
C3 C4 C5 117.02(14) . .
C9 C10 H10 120.3 . .
C11 C10 C9 119.49(14) . .
C11 C10 H10 120.3 . .
C8 C7 C4 127.82(16) . .
C8 C7 H7 116.1 . .
C4 C7 H7 116.1 . .
C4 C5 H5 119.4 . .
C6 C5 C4 121.28(15) . .
C6 C5 H5 119.4 . .
N1 C19 C18 124.13(14) . .
N1 C19 H19 117.9 . .
C18 C19 H19 117.9 . .
C4 C3 H3A 119.0 . .
C2 C3 C4 121.92(15) . .
C2 C3 H3A 119.0 . .
C1 C6 H6 119.7 . .
C5 C6 C1 120.60(15) . .
C5 C6 H6 119.7 . .
C1 C2 C3 119.90(15) . .
C1 C2 H2A 120.0 . .
C3 C2 H2A 120.0 . .
N2 C25 H25 118.2 . .
N2 C25 C24 123.7(2) . .
C24 C25 H25 118.2 . .
N2 C21 H21 118.1 . .
N2 C21 C22 123.8(2) . .
C22 C21 H21 118.1 . .
C25 C24 H24 120.1 . .
C25 C24 C23 119.8(2) . .
C23 C24 H24 120.1 . .
C24 C23 C26A 104.0(3) . .
C24 C23 C26B 140.2(3) . 3_666
C22 C23 C24 116.41(19) . .
C22 C23 C26A 139.6(3) . .
C22 C23 C26B 103.4(3) . 3_666
C26A C23 C26B 36.40(16) . 3_666
C21 C22 C23 120.0(2) . .
C21 C22 H22 120.0 . .
C23 C22 H22 120.0 . .
C23 C26A H26A 122.0 . .
C26A C26A C23 116.1(5) 3_766 .
C26A C26A H26A 122.0 3_766 .
C23 C26B H26B 122.2 3_666 .
C26B C26B H26B 122.2 3_566 .

loop_
_geom_bond_atom_site_label_1
_geom_bond_atom_site_label_2
_geom_bond_distance
_geom_bond_site_symmetry_2
O1 C1 1.3590(18) .
O1 H1 0.887(16) .
O3 C13 1.3657(19) .
O3 H3 0.901(16) .
O2 C11 1.3742(19) .
O2 H2 0.847(17) .
N1 C15 1.3380(19) .
N1 C19 1.340(2) .
N2 C25 1.327(2) .
N2 C21 1.333(2) .
C20 C20 1.327(3) 3_667
C20 H20 0.9400 .
C20 C17 1.464(2) .
C17 C18 1.392(2) .
C17 C16 1.393(2) .
C9 C8 1.470(2) .
C9 C14 1.392(2) .
C9 C10 1.403(2) .
C18 H18 0.9400 .
C18 C19 1.370(2) .
C11 C12 1.385(2) .
C11 C10 1.377(2) .
C16 H16 0.9400 .
C16 C15 1.377(2) .
C1 C6 1.390(2) .
C1 C2 1.380(2) .
C15 H15 0.9400 .
C13 C12 1.384(2) .
C13 C14 1.389(2) .
C12 H12 0.9400 .
C8 H8 0.9400 .
C8 C7 1.331(2) .
C14 H14 0.9400 .
C4 C7 1.462(2) .
C4 C5 1.398(2) .
C4 C3 1.397(2) .
C10 H10 0.9400 .
C7 H7 0.9400 .
C5 H5 0.9400 .
C5 C6 1.378(2) .
C19 H19 0.9400 .
C3 H3A 0.9400 .
C3 C2 1.384(2) .
C6 H6 0.9400 .
C2 H2A 0.9400 .
C25 H25 0.9400 .
C25 C24 1.367(3) .
C21 H21 0.9400 .
C21 C22 1.363(3) .
C24 H24 0.9400 .
C24 C23 1.388(3) .
C23 C22 1.376(3) .
C23 C26A 1.523(5) .
C23 C26B 1.530(5) 3_666
C22 H22 0.9400 .
C26A C26A 1.330(7) 3_766
C26A H26A 0.9400 .
C26B C26B 1.322(7) 3_566
C26B H26B 0.9400 .

_cod_database_fobs_code 2108559
